data_4502250
loop_
_publ_author_name
'Li, Qiao-Yun'
'Yang, Gao-Wen'
'Tang, Xiao-Yan'
'Ma, Yun-Sheng'
'Yao, Wen'
'Zhou, Feng'
'Chen, Juan'
'Zhou, Hao'

_publ_section_title
;
 Constructions of a Set of New Lanthanide-Based Coordination Polymers with
 Hatza Ligands (Hatza = 5-Aminotetrazole&#x2212;1-Acetic Acid)
;
_journal_issue 1
_journal_name_full 'Crystal Growth &amp; Design'
_journal_page_first 165
_journal_paper_doi 10.1021/cg900807t
_journal_volume 10
_journal_year 2010
_chemical_formula_moiety 'C7 H14 Cl N10 O6 Pr'
_chemical_formula_sum 'C7 H14 Cl N10 O6 Pr'
_chemical_formula_weight 510.64
_chemical_name_systematic
; 
 ? 
;
_space_group_IT_number 2
_symmetry_cell_setting triclinic
_symmetry_space_group_name_Hall '-P 1'
_symmetry_space_group_name_H-M 'P -1'
_atom_sites_solution_hydrogens geom
_atom_sites_solution_primary direct
_atom_sites_solution_secondary difmap
_audit_creation_method SHELXL-97
_cell_angle_alpha 65.14(3)
_cell_angle_beta 70.43(3)
_cell_angle_gamma 84.41(3)
_cell_formula_units_Z 2
_cell_length_a 8.9630(18)
_cell_length_b 10.197(2)
_cell_length_c 10.199(2)
_cell_measurement_temperature 291(2)
_cell_volume 795.9(4)
_computing_cell_refinement 'CrystalClear, Ver. 1.30 (Rigaku/MSC, 2001)'
_computing_data_collection 'CrystalClear, Ver. 1.30 (Rigaku/MSC, 2001)'
_computing_data_reduction 'CrystalStructure, Ver. 3.60 (Rigaku/MSC, 2004)'
_computing_molecular_graphics 'SHELXL-97 (Sheldrick, 1997)'
_computing_publication_material 'SHELXL-97 (Sheldrick, 1997)'
_computing_structure_refinement 'SHELXL-97 (Sheldrick, 1997)'
_computing_structure_solution 'SHELXS-97 (Sheldrick, 1990)'
_diffrn_ambient_temperature 291(2)
_diffrn_measured_fraction_theta_full 0.993
_diffrn_measured_fraction_theta_max 0.993
_diffrn_measurement_device_type 'Rigaku Mercury'
_diffrn_measurement_method \w
_diffrn_radiation_monochromator graphite
_diffrn_radiation_source 'fine-focus sealed tube'
_diffrn_radiation_type MoK\a
_diffrn_radiation_wavelength 0.71073
_diffrn_reflns_av_R_equivalents 0.0272
_diffrn_reflns_av_sigmaI/netI 0.0352
_diffrn_reflns_limit_h_max 11
_diffrn_reflns_limit_h_min -11
_diffrn_reflns_limit_k_max 13
_diffrn_reflns_limit_k_min -13
_diffrn_reflns_limit_l_max 13
_diffrn_reflns_limit_l_min -13
_diffrn_reflns_number 8353
_diffrn_reflns_theta_full 27.46
_diffrn_reflns_theta_max 27.46
_diffrn_reflns_theta_min 3.19
_diffrn_standards_decay_% 0
_diffrn_standards_interval_count 0
_diffrn_standards_interval_time 0
_diffrn_standards_number 0
_exptl_absorpt_coefficient_mu 3.281
_exptl_absorpt_correction_T_max 0.5598
_exptl_absorpt_correction_T_min 0.5598
_exptl_absorpt_correction_type multi-scan
_exptl_absorpt_process_details 'Jacobson, R. (1998) Private communication to Rigaku Corp.'
_exptl_crystal_colour colorless
_exptl_crystal_density_diffrn 2.131
_exptl_crystal_density_method 'not measured'
_exptl_crystal_description prism
_exptl_crystal_F_000 500
_exptl_crystal_size_max 0.20
_exptl_crystal_size_mid 0.20
_exptl_crystal_size_min 0.20
_refine_diff_density_max 0.538
_refine_diff_density_min -0.971
_refine_diff_density_rms 0.134
_refine_ls_extinction_method none
_refine_ls_goodness_of_fit_ref 1.048
_refine_ls_hydrogen_treatment mixed
_refine_ls_matrix_type full
_refine_ls_number_parameters 254
_refine_ls_number_reflns 3626
_refine_ls_number_restraints 7
_refine_ls_restrained_S_all 1.047
_refine_ls_R_factor_all 0.0297
_refine_ls_R_factor_gt 0.0248
_refine_ls_shift/su_max 0.002
_refine_ls_shift/su_mean 0.000
_refine_ls_structure_factor_coef Fsqd
_refine_ls_weighting_details 'calc w=1/[\s^2^(Fo^2^)+(0.0145P)^2^+2.8370P] where P=(Fo^2^+2Fc^2^)/3'
_refine_ls_weighting_scheme calc
_refine_ls_wR_factor_gt 0.0513
_refine_ls_wR_factor_ref 0.0618
_reflns_number_gt 3353
_reflns_number_total 3626
_reflns_threshold_expression >2sigma(I)
_cod_data_source_file cg900807t_si_001.cif
_cod_data_source_block t
_cod_database_code 4502250

loop_
_symmetry_equiv_pos_as_xyz
'x, y, z'
'-x, -y, -z'

loop_
_atom_site_label
_atom_site_type_symbol
_atom_site_fract_x
_atom_site_fract_y
_atom_site_fract_z
_atom_site_U_iso_or_equiv
_atom_site_adp_type
_atom_site_occupancy
_atom_site_symmetry_multiplicity
_atom_site_calc_flag
_atom_site_refinement_flags
Pr1 Pr 0.39408(2) 0.44140(2) 0.81902(2) 0.01602(6) Uani 1 1 d .
Cl1 Cl 0.07445(12) 0.45257(12) 0.82312(14) 0.0333(2) Uani 1 1 d .
O1 O 0.4263(3) -0.2800(3) 1.0574(3) 0.0278(6) Uani 1 1 d .
O2 O 0.4130(4) -0.3673(3) 0.8940(3) 0.0327(7) Uani 1 1 d .
O3 O 0.3811(4) 0.6642(3) 0.5939(3) 0.0277(6) Uani 1 1 d .
O4 O 0.4972(4) 0.6440(3) 0.3723(3) 0.0299(7) Uani 1 1 d .
O5 O 0.2318(4) 0.3707(4) 1.0958(4) 0.0330(7) Uani 1 1 d D
H5D H 0.148(4) 0.416(6) 1.110(7) 0.07(2) Uiso 1 1 d D
H5C H 0.273(6) 0.380(6) 1.155(5) 0.063(19) Uiso 1 1 d D
O6 O 0.6661(4) 0.5706(3) 0.6841(3) 0.0282(6) Uani 1 1 d D
H6 H 0.662(5) 0.6618(7) 0.639(4) 0.022(11) Uiso 1 1 d D
N4 N 0.1564(4) 0.0797(3) 1.0825(4) 0.0259(7) Uani 1 1 d .
N3 N 0.2734(4) 0.1536(4) 0.9471(4) 0.0273(8) Uani 1 1 d .
N2 N 0.3245(4) 0.0764(3) 0.8692(4) 0.0256(7) Uani 1 1 d .
N1 N 0.2401(4) -0.0526(3) 0.9536(4) 0.0203(7) Uani 1 1 d .
N5 N 0.0371(4) -0.1575(4) 1.1957(4) 0.0295(8) Uani 1 1 d D
H5A H 0.021(5) -0.236(2) 1.190(5) 0.017(10) Uiso 1 1 d D
H5B H -0.028(5) -0.139(6) 1.267(4) 0.049(16) Uiso 1 1 d D
N6 N 0.2810(4) 0.9348(3) 0.4409(4) 0.0251(7) Uani 1 1 d .
N7 N 0.3695(5) 1.0633(4) 0.3707(5) 0.0369(9) Uani 1 1 d .
N8 N 0.3047(5) 1.1337(4) 0.4538(5) 0.0366(9) Uani 1 1 d .
N9 N 0.1779(4) 1.0582(4) 0.5763(4) 0.0316(8) Uani 1 1 d .
N10 N 0.0535(5) 0.8262(4) 0.6591(5) 0.0346(9) Uani 1 1 d D
H10A H 0.081(7) 0.743(3) 0.663(7) 0.063(19) Uiso 1 1 d D
H10B H -0.011(5) 0.841(6) 0.734(4) 0.049(16) Uiso 1 1 d D
C1 C 0.3778(4) -0.2795(4) 0.9555(4) 0.0185(7) Uani 1 1 d .
C2 C 0.2654(5) -0.1657(4) 0.8977(4) 0.0204(8) Uani 1 1 d .
H2A H 0.3066 -0.1207 0.7869 0.024 Uiso 1 1 calc R
H2B H 0.1637 -0.2136 0.9268 0.024 Uiso 1 1 calc R
C3 C 0.1376(4) -0.0493(4) 1.0838(4) 0.0203(8) Uani 1 1 d .
C4 C 0.4073(5) 0.7032(4) 0.4539(4) 0.0214(8) Uani 1 1 d .
C5 C 0.3190(5) 0.8312(4) 0.3727(4) 0.0248(8) Uani 1 1 d .
H5E H 0.3838 0.8801 0.2665 0.030 Uiso 1 1 calc R
H5F H 0.2216 0.7948 0.3752 0.030 Uiso 1 1 calc R
C6 C 0.1657(5) 0.9344(4) 0.5652(5) 0.0245(8) Uani 1 1 d .
C7 C 0.8076(6) 0.5360(6) 0.5872(6) 0.0430(12) Uani 1 1 d .
H7B H 0.8914 0.6066 0.5532 0.064 Uiso 1 1 calc R
H7C H 0.7873 0.5368 0.5003 0.064 Uiso 1 1 calc R
H7D H 0.8386 0.4418 0.6435 0.064 Uiso 1 1 calc R

loop_
_atom_site_aniso_label
_atom_site_aniso_U_11
_atom_site_aniso_U_22
_atom_site_aniso_U_33
_atom_site_aniso_U_23
_atom_site_aniso_U_13
_atom_site_aniso_U_12
Pr1 0.01876(10) 0.01430(10) 0.01612(10) -0.00846(7) -0.00483(8) 0.00311(7)
Cl1 0.0263(5) 0.0319(5) 0.0484(7) -0.0206(5) -0.0159(5) 0.0053(4)
O1 0.0316(16) 0.0282(15) 0.0321(16) -0.0162(13) -0.0187(14) 0.0117(12)
O2 0.0444(18) 0.0219(15) 0.0368(17) -0.0203(13) -0.0097(15) 0.0057(13)
O3 0.0380(17) 0.0257(15) 0.0175(14) -0.0097(12) -0.0075(13) 0.0078(12)
O4 0.0426(18) 0.0234(15) 0.0220(15) -0.0143(12) -0.0045(13) 0.0101(13)
O5 0.0279(17) 0.047(2) 0.0257(16) -0.0201(15) -0.0026(14) -0.0015(15)
O6 0.0326(16) 0.0163(14) 0.0286(16) -0.0070(12) -0.0041(13) 0.0011(12)
N4 0.0299(18) 0.0198(17) 0.0280(18) -0.0131(14) -0.0045(15) -0.0010(14)
N3 0.0246(17) 0.0202(17) 0.039(2) -0.0170(15) -0.0069(16) 0.0034(13)
N2 0.0240(17) 0.0169(16) 0.0309(19) -0.0104(14) -0.0025(15) 0.0020(13)
N1 0.0222(16) 0.0110(14) 0.0258(17) -0.0074(13) -0.0066(14) 0.0043(12)
N5 0.035(2) 0.0203(18) 0.029(2) -0.0123(16) -0.0011(17) -0.0044(15)
N6 0.0275(18) 0.0169(16) 0.0254(18) -0.0084(14) -0.0031(15) 0.0041(13)
N7 0.036(2) 0.0218(18) 0.040(2) -0.0114(17) 0.0025(18) -0.0015(15)
N8 0.037(2) 0.0200(18) 0.039(2) -0.0094(16) 0.0022(18) -0.0042(15)
N9 0.034(2) 0.0274(19) 0.033(2) -0.0166(16) -0.0062(17) 0.0055(15)
N10 0.032(2) 0.030(2) 0.032(2) -0.0138(17) 0.0055(17) -0.0079(17)
C1 0.0215(18) 0.0104(16) 0.0191(18) -0.0043(14) -0.0034(15) -0.0001(14)
C2 0.0251(19) 0.0172(18) 0.024(2) -0.0125(15) -0.0109(16) 0.0070(15)
C3 0.0189(18) 0.0181(18) 0.025(2) -0.0101(16) -0.0092(16) 0.0061(14)
C4 0.0239(19) 0.0209(19) 0.023(2) -0.0133(16) -0.0052(16) -0.0015(15)
C5 0.030(2) 0.025(2) 0.0190(19) -0.0109(16) -0.0069(17) 0.0079(16)
C6 0.023(2) 0.027(2) 0.023(2) -0.0116(17) -0.0080(17) 0.0059(16)
C7 0.030(2) 0.047(3) 0.051(3) -0.028(3) -0.002(2) 0.004(2)

loop_
_atom_type_symbol
_atom_type_description
_atom_type_scat_dispersion_real
_atom_type_scat_dispersion_imag
_atom_type_scat_source
C C 0.0033 0.0016 'International Tables Vol C Tables 4.2.6.8 and 6.1.1.4'
H H 0.0000 0.0000 'International Tables Vol C Tables 4.2.6.8 and 6.1.1.4'
N N 0.0061 0.0033 'International Tables Vol C Tables 4.2.6.8 and 6.1.1.4'
O O 0.0106 0.0060 'International Tables Vol C Tables 4.2.6.8 and 6.1.1.4'
Cl Cl 0.1484 0.1585 'International Tables Vol C Tables 4.2.6.8 and 6.1.1.4'
Pr Pr -0.2180 2.8214 'International Tables Vol C Tables 4.2.6.8 and 6.1.1.4'

loop_
_geom_angle_atom_site_label_1
_geom_angle_atom_site_label_2
_geom_angle_atom_site_label_3
_geom_angle
_geom_angle_site_symmetry_1
_geom_angle_site_symmetry_3
O4 Pr1 O2 144.27(11) 2_666 1_565
O4 Pr1 O1 85.01(10) 2_666 2_657
O2 Pr1 O1 96.89(10) 1_565 2_657
O4 Pr1 O3 80.97(9) 2_666 .
O2 Pr1 O3 76.90(10) 1_565 .
O1 Pr1 O3 144.24(10) 2_657 .
O4 Pr1 O5 144.52(11) 2_666 .
O2 Pr1 O5 69.89(11) 1_565 .
O1 Pr1 O5 79.76(11) 2_657 .
O3 Pr1 O5 128.05(11) . .
O4 Pr1 O6 78.26(11) 2_666 .
O2 Pr1 O6 68.34(10) 1_565 .
O1 Pr1 O6 73.37(10) 2_657 .
O3 Pr1 O6 71.63(10) . .
O5 Pr1 O6 126.28(11) . .
O4 Pr1 N3 73.94(11) 2_666 .
O2 Pr1 N3 140.39(11) 1_565 .
O1 Pr1 N3 71.06(10) 2_657 .
O3 Pr1 N3 134.21(10) . .
O5 Pr1 N3 70.85(11) . .
O6 Pr1 N3 136.16(10) . .
O4 Pr1 Cl1 98.11(9) 2_666 .
O2 Pr1 Cl1 102.07(8) 1_565 .
O1 Pr1 Cl1 141.24(8) 2_657 .
O3 Pr1 Cl1 73.65(8) . .
O5 Pr1 Cl1 75.61(9) . .
O6 Pr1 Cl1 145.23(7) . .
N3 Pr1 Cl1 72.80(8) . .
C1 O1 Pr1 130.0(2) . 2_657
C1 O2 Pr1 162.0(3) . 1_545
C4 O3 Pr1 138.4(2) . .
C4 O4 Pr1 162.1(3) . 2_666
Pr1 O5 H5D 114(4) . .
Pr1 O5 H5C 119(4) . .
H5D O5 H5C 102(6) . .
C7 O6 Pr1 129.7(3) . .
C7 O6 H6 104(3) . .
Pr1 O6 H6 113(3) . .
C3 N4 N3 105.2(3) . .
N2 N3 N4 111.5(3) . .
N2 N3 Pr1 119.0(3) . .
N4 N3 Pr1 129.3(2) . .
N3 N2 N1 106.3(3) . .
C3 N1 N2 108.6(3) . .
C3 N1 C2 130.5(3) . .
N2 N1 C2 120.9(3) . .
C3 N5 H5A 124(3) . .
C3 N5 H5B 117(4) . .
H5A N5 H5B 118(5) . .
C6 N6 N7 108.3(3) . .
C6 N6 C5 132.0(3) . .
N7 N6 C5 119.6(3) . .
N8 N7 N6 105.3(3) . .
N7 N8 N9 112.3(3) . .
C6 N9 N8 105.1(3) . .
C6 N10 H10A 115(4) . .
C6 N10 H10B 114(4) . .
H10A N10 H10B 124(5) . .
O1 C1 O2 125.8(4) . .
O1 C1 C2 119.4(3) . .
O2 C1 C2 114.8(3) . .
N1 C2 C1 115.1(3) . .
N1 C2 H2A 108.5 . .
C1 C2 H2A 108.5 . .
N1 C2 H2B 108.5 . .
C1 C2 H2B 108.5 . .
H2A C2 H2B 107.5 . .
N5 C3 N4 125.9(4) . .
N5 C3 N1 125.7(3) . .
N4 C3 N1 108.4(3) . .
O3 C4 O4 126.1(4) . .
O3 C4 C5 118.2(3) . .
O4 C4 C5 115.7(3) . .
N6 C5 C4 113.1(3) . .
N6 C5 H5E 109.0 . .
C4 C5 H5E 109.0 . .
N6 C5 H5F 109.0 . .
C4 C5 H5F 109.0 . .
H5E C5 H5F 107.8 . .
N9 C6 N6 108.9(4) . .
N9 C6 N10 126.7(4) . .
N6 C6 N10 124.3(4) . .
O6 C7 H7B 109.5 . .
O6 C7 H7C 109.5 . .
H7B C7 H7C 109.5 . .
O6 C7 H7D 109.5 . .
H7B C7 H7D 109.5 . .
H7C C7 H7D 109.5 . .

loop_
_geom_bond_atom_site_label_1
_geom_bond_atom_site_label_2
_geom_bond_distance
_geom_bond_site_symmetry_2
Pr1 O4 2.347(3) 2_666
Pr1 O2 2.414(3) 1_565
Pr1 O1 2.447(3) 2_657
Pr1 O3 2.487(3) .
Pr1 O5 2.520(3) .
Pr1 O6 2.535(3) .
Pr1 N3 2.817(3) .
Pr1 Cl1 2.8429(12) .
O1 C1 1.253(5) .
O1 Pr1 2.447(3) 2_657
O2 C1 1.256(4) .
O2 Pr1 2.414(3) 1_545
O3 C4 1.253(5) .
O4 C4 1.258(4) .
O4 Pr1 2.347(3) 2_666
O5 H5D 0.85(6) .
O5 H5C 0.85(6) .
O6 C7 1.442(5) .
O6 H6 0.85(2) .
N4 C3 1.337(5) .
N4 N3 1.373(5) .
N3 N2 1.293(5) .
N2 N1 1.360(4) .
N1 C3 1.350(5) .
N1 C2 1.456(4) .
N5 C3 1.334(5) .
N5 H5A 0.85(3) .
N5 H5B 0.85(5) .
N6 C6 1.340(5) .
N6 N7 1.376(5) .
N6 C5 1.450(5) .
N7 N8 1.292(5) .
N8 N9 1.362(5) .
N9 C6 1.332(5) .
N10 C6 1.352(5) .
N10 H10A 0.85(5) .
N10 H10B 0.85(5) .
C1 C2 1.518(5) .
C2 H2A 0.9700 .
C2 H2B 0.9700 .
C4 C5 1.531(5) .
C5 H5E 0.9700 .
C5 H5F 0.9700 .
C7 H7B 0.9600 .
C7 H7C 0.9600 .
C7 H7D 0.9600 .

loop_
_geom_hbond_atom_site_label_D
_geom_hbond_atom_site_label_H
_geom_hbond_atom_site_label_A
_geom_hbond_distance_DH
_geom_hbond_distance_HA
_geom_hbond_distance_DA
_geom_hbond_angle_DHA
_geom_hbond_site_symmetry_A
N5 H5A Cl1 0.86(3) 2.51(3) 3.360(4) 170(4) 2_557
N5 H5B N9 0.85(5) 2.12(5) 2.958(5) 171(5) 2_567
O5 H5D Cl1 0.85(6) 2.36(6) 3.199(4) 172(6) 2_567
N10 H10B N4 0.85(5) 2.30(5) 3.139(5) 169(5) 2_567
O5 H5C O6 0.85(6) 2.14(5) 2.973(4) 168(6) 2_667
O6 H6 N8 0.85(2) 1.899(10) 2.735(5) 168(4) 2_676
N10 H10A Cl1 0.85(2) 2.71(3) 3.473(4) 151(5) .
C5 H5E N3 0.97 3.20 3.964(5) 136.8 2_666

loop_
_geom_torsion_atom_site_label_1
_geom_torsion_atom_site_label_2
_geom_torsion_atom_site_label_3
_geom_torsion_atom_site_label_4
_geom_torsion
_geom_torsion_site_symmetry_1
O4 Pr1 O3 C4 5.4(4) 2_666
O2 Pr1 O3 C4 157.2(4) 1_565
O1 Pr1 O3 C4 73.6(4) 2_657
O5 Pr1 O3 C4 -151.9(4) .
O6 Pr1 O3 C4 86.0(4) .
N3 Pr1 O3 C4 -51.5(4) .
Cl1 Pr1 O3 C4 -95.9(4) .
O4 Pr1 O6 C7 -20.2(4) 2_666
O2 Pr1 O6 C7 172.7(4) 1_565
O1 Pr1 O6 C7 68.0(4) 2_657
O3 Pr1 O6 C7 -104.5(4) .
O5 Pr1 O6 C7 131.3(4) .
N3 Pr1 O6 C7 31.1(4) .
Cl1 Pr1 O6 C7 -107.6(4) .
C3 N4 N3 N2 -0.2(4) .
C3 N4 N3 Pr1 175.9(3) .
O4 Pr1 N3 N2 5.4(3) 2_666
O2 Pr1 N3 N2 -162.4(3) 1_565
O1 Pr1 N3 N2 -84.8(3) 2_657
O3 Pr1 N3 N2 64.8(3) .
O5 Pr1 N3 N2 -170.2(3) .
O6 Pr1 N3 N2 -47.4(3) .
Cl1 Pr1 N3 N2 109.4(3) .
O4 Pr1 N3 N4 -170.4(3) 2_666
O2 Pr1 N3 N4 21.9(4) 1_565
O1 Pr1 N3 N4 99.4(3) 2_657
O3 Pr1 N3 N4 -110.9(3) .
O5 Pr1 N3 N4 14.0(3) .
O6 Pr1 N3 N4 136.8(3) .
Cl1 Pr1 N3 N4 -66.4(3) .
N4 N3 N2 N1 0.1(4) .
Pr1 N3 N2 N1 -176.4(2) .
N3 N2 N1 C3 -0.1(4) .
N3 N2 N1 C2 178.7(3) .
C6 N6 N7 N8 -0.2(5) .
C5 N6 N7 N8 177.7(4) .
N6 N7 N8 N9 0.3(5) .
N7 N8 N9 C6 -0.2(5) .
Pr1 O1 C1 O2 0.5(6) 2_657
Pr1 O1 C1 C2 -179.9(2) 2_657
Pr1 O2 C1 O1 111.9(8) 1_545
Pr1 O2 C1 C2 -67.7(10) 1_545
C3 N1 C2 C1 -85.3(5) .
N2 N1 C2 C1 96.2(4) .
O1 C1 C2 N1 7.9(5) .
O2 C1 C2 N1 -172.4(3) .
N3 N4 C3 N5 178.9(4) .
N3 N4 C3 N1 0.1(4) .
N2 N1 C3 N5 -178.8(4) .
C2 N1 C3 N5 2.5(6) .
N2 N1 C3 N4 0.0(4) .
C2 N1 C3 N4 -178.7(3) .
Pr1 O3 C4 O4 -23.3(7) .
Pr1 O3 C4 C5 154.5(3) .
Pr1 O4 C4 O3 147.9(7) 2_666
Pr1 O4 C4 C5 -29.9(11) 2_666
C6 N6 C5 C4 -79.3(5) .
N7 N6 C5 C4 103.3(4) .
O3 C4 C5 N6 29.7(5) .
O4 C4 C5 N6 -152.3(4) .
N8 N9 C6 N6 0.1(5) .
N8 N9 C6 N10 -177.7(4) .
N7 N6 C6 N9 0.1(5) .
C5 N6 C6 N9 -177.5(4) .
N7 N6 C6 N10 178.0(4) .
C5 N6 C6 N10 0.4(7) .
